data_7019846
loop_
_publ_author_name
'Boyle, Timothy J.'
'Doan, Thu Q.'
'Steele, Leigh Anna M.'
'Apblett, Christopher'
'Hoppe, Sarah M.'
'Hawthorne, Krista'
'Kalinich, Robin M.'
'Sigmund, Wolfgang M.'

_publ_section_title
;
 Tin(ii) amide/alkoxide coordination compounds for production of Sn-based
 nanowires for lithium ion battery anode materials.
;
_journal_issue 31
_journal_name_full 'Dalton transactions (Cambridge, England : 2003)'
_journal_page_first 9349
_journal_page_last 9364
_journal_paper_doi 10.1039/c2dt30772c
_journal_volume 41
_journal_year 2012
_chemical_formula_sum 'C24 H38 N2 O2 Sn2'
_chemical_formula_weight 623.94
_chemical_name_systematic
;
?
;
_space_group_IT_number 2
_symmetry_cell_setting triclinic
_symmetry_space_group_name_Hall '-P 1'
_symmetry_space_group_name_H-M 'P -1'
_atom_sites_solution_hydrogens geom
_atom_sites_solution_primary direct
_atom_sites_solution_secondary difmap
_audit_creation_method SHELXL-97
_cell_angle_alpha 89.6130(10)
_cell_angle_beta 80.5720(10)
_cell_angle_gamma 79.6220(10)
_cell_formula_units_Z 3
_cell_length_a 8.2967(7)
_cell_length_b 11.3895(9)
_cell_length_c 21.6629(18)
_cell_measurement_reflns_used 4363
_cell_measurement_temperature 173(2)
_cell_measurement_theta_max 24.77
_cell_measurement_theta_min 2.53
_cell_volume 1985.8(3)
_computing_cell_refinement 'Bruker SMART'
_computing_data_collection 'Bruker SMART'
_computing_data_reduction 'Bruker SAINT'
_computing_molecular_graphics 'Bruker SHELXTL'
_computing_publication_material 'Bruker SHELXTL'
_computing_structure_refinement 'SHELXL-97 (Sheldrick, 2008)'
_computing_structure_solution 'SHELXS-97 (Sheldrick, 2008)'
_diffrn_ambient_temperature 173(2)
_diffrn_measured_fraction_theta_full 0.989
_diffrn_measured_fraction_theta_max 0.989
_diffrn_measurement_device_type 'CCD area detector'
_diffrn_measurement_method 'phi and omega scans'
_diffrn_radiation_monochromator graphite
_diffrn_radiation_source 'fine-focus sealed tube'
_diffrn_radiation_type MoK\a
_diffrn_radiation_wavelength 0.71073
_diffrn_reflns_av_R_equivalents 0.0266
_diffrn_reflns_av_sigmaI/netI 0.0426
_diffrn_reflns_limit_h_max 9
_diffrn_reflns_limit_h_min -9
_diffrn_reflns_limit_k_max 13
_diffrn_reflns_limit_k_min -13
_diffrn_reflns_limit_l_max 25
_diffrn_reflns_limit_l_min -25
_diffrn_reflns_number 14453
_diffrn_reflns_theta_full 25.25
_diffrn_reflns_theta_max 25.25
_diffrn_reflns_theta_min 1.82
_exptl_absorpt_coefficient_mu 1.907
_exptl_absorpt_correction_T_max 0.723
_exptl_absorpt_correction_T_min 0.659
_exptl_absorpt_correction_type empirical
_exptl_absorpt_process_details SADABS
_exptl_crystal_colour colorless
_exptl_crystal_density_diffrn 1.565
_exptl_crystal_density_meas ?
_exptl_crystal_density_method 'not measured'
_exptl_crystal_description irregular
_exptl_crystal_F_000 936
_exptl_crystal_size_max 0.224
_exptl_crystal_size_mid 0.198
_exptl_crystal_size_min 0.17
_refine_diff_density_max 0.756
_refine_diff_density_min -0.420
_refine_diff_density_rms 0.097
_refine_ls_extinction_method none
_refine_ls_goodness_of_fit_ref 1.019
_refine_ls_hydrogen_treatment constr
_refine_ls_matrix_type full
_refine_ls_number_parameters 421
_refine_ls_number_reflns 7101
_refine_ls_number_restraints 0
_refine_ls_restrained_S_all 1.019
_refine_ls_R_factor_all 0.0449
_refine_ls_R_factor_gt 0.0339
_refine_ls_shift/su_max 0.001
_refine_ls_shift/su_mean 0.000
_refine_ls_structure_factor_coef Fsqd
_refine_ls_weighting_details 'calc w=1/[\s^2^(Fo^2^)+(0.0342P)^2^+0.5726P] where P=(Fo^2^+2Fc^2^)/3'
_refine_ls_weighting_scheme calc
_refine_ls_wR_factor_gt 0.0700
_refine_ls_wR_factor_ref 0.0745
_reflns_number_gt 5975
_reflns_number_total 7101
_reflns_threshold_expression >2sigma(I)
_cod_data_source_file c2dt30772c.txt
_cod_data_source_block 9ag141s
_cod_depositor_comments
;
The following automatic conversions were performed:

'_symmetry_cell_setting' value 'Triclinic' changed to 'triclinic'
according to /home/saulius/struct/CIF-dictionaries/cif_core.dic
dictionary named 'cif_core.dic' version 2.4.1 from 2010-06-29.

Automatic conversion script
Id: cif_fix_values 1891 2012-01-12 08:04:46Z andrius 

The following automatic conversions were performed:

'_exptl_crystal_density_meas' value 'not measured' was changed to '?'
- the value is perceived as not measured.

Automatic conversion script
Id: cif_fix_values 3008 2015-01-20 13:52:24Z robertas 
;
_cod_original_sg_symbol_H-M P-1
_cod_database_code 7019846

loop_
_symmetry_equiv_pos_as_xyz
'x, y, z'
'-x, -y, -z'

loop_
_atom_site_label
_atom_site_type_symbol
_atom_site_fract_x
_atom_site_fract_y
_atom_site_fract_z
_atom_site_U_iso_or_equiv
_atom_site_adp_type
_atom_site_occupancy
_atom_site_symmetry_multiplicity
_atom_site_calc_flag
_atom_site_refinement_flags
Sn1 Sn -0.00957(4) 0.52989(3) 0.077822(14) 0.03450(9) Uani 1 1 d .
Sn2 Sn 0.01255(3) 0.38394(2) 0.386066(13) 0.02472(8) Uani 1 1 d .
Sn3 Sn 0.13438(3) 0.32085(2) 0.232945(13) 0.02569(8) Uani 1 1 d .
N1 N 0.2387(4) 0.2926(3) 0.32180(15) 0.0258(8) Uani 1 1 d .
N2 N -0.0334(4) 0.4655(3) 0.29231(16) 0.0280(8) Uani 1 1 d .
N3 N -0.1335(4) 0.5994(3) -0.00255(17) 0.0371(9) Uani 1 1 d .
O1 O 0.1262(3) 0.5265(2) 0.40328(12) 0.0266(6) Uani 1 1 d .
O2 O -0.0271(3) 0.2075(2) 0.26656(12) 0.0292(6) Uani 1 1 d .
O3 O 0.1569(4) 0.6442(3) 0.06058(13) 0.0366(7) Uani 1 1 d .
C1 C 0.0418(5) 0.6263(3) 0.43616(17) 0.0244(9) Uani 1 1 d .
C2 C -0.1267(5) 0.6363(4) 0.46158(18) 0.0288(9) Uani 1 1 d .
H2 H -0.1804 0.5706 0.4570 0.035 Uiso 1 1 calc R
C3 C -0.2184(5) 0.7387(4) 0.49326(19) 0.0328(10) Uani 1 1 d .
H3 H -0.3321 0.7423 0.5106 0.039 Uiso 1 1 calc R
C4 C -0.1423(5) 0.8345(4) 0.4992(2) 0.0327(10) Uani 1 1 d .
H4 H -0.2042 0.9065 0.5191 0.039 Uiso 1 1 calc R
C5 C 0.0262(5) 0.8255(3) 0.47575(18) 0.0286(9) Uani 1 1 d .
H5 H 0.0779 0.8918 0.4812 0.034 Uiso 1 1 calc R
C6 C 0.1222(5) 0.7232(3) 0.44467(17) 0.0232(9) Uani 1 1 d .
C7 C 0.3103(5) 0.7160(3) 0.42318(18) 0.0251(9) Uani 1 1 d .
C8 C 0.3560(5) 0.6992(4) 0.35160(19) 0.0325(10) Uani 1 1 d .
H8A H 0.2960 0.7669 0.3314 0.049 Uiso 1 1 calc R
H8B H 0.3251 0.6251 0.3388 0.049 Uiso 1 1 calc R
H8C H 0.4759 0.6950 0.3390 0.049 Uiso 1 1 calc R
C9 C 0.4057(5) 0.6108(4) 0.4546(2) 0.0348(10) Uani 1 1 d .
H9A H 0.5250 0.6036 0.4393 0.052 Uiso 1 1 calc R
H9B H 0.3694 0.5370 0.4445 0.052 Uiso 1 1 calc R
H9C H 0.3837 0.6245 0.5000 0.052 Uiso 1 1 calc R
C10 C 0.3692(5) 0.8291(4) 0.4405(2) 0.0348(10) Uani 1 1 d .
H10A H 0.4898 0.8194 0.4275 0.052 Uiso 1 1 calc R
H10B H 0.3417 0.8432 0.4859 0.052 Uiso 1 1 calc R
H10C H 0.3140 0.8973 0.4193 0.052 Uiso 1 1 calc R
C11 C -0.1434(5) 0.1792(3) 0.23451(18) 0.0267(9) Uani 1 1 d .
C12 C -0.1903(5) 0.2498(4) 0.18511(19) 0.0332(10) Uani 1 1 d .
H12 H -0.1396 0.3172 0.1745 0.040 Uiso 1 1 calc R
C13 C -0.3079(6) 0.2249(4) 0.1512(2) 0.0408(11) Uani 1 1 d .
H13 H -0.3371 0.2740 0.1176 0.049 Uiso 1 1 calc R
C14 C -0.3814(6) 0.1278(4) 0.1669(2) 0.0423(12) Uani 1 1 d .
H14 H -0.4630 0.1092 0.1444 0.051 Uiso 1 1 calc R
C15 C -0.3367(5) 0.0568(4) 0.2158(2) 0.0370(11) Uani 1 1 d .
H15 H -0.3888 -0.0103 0.2256 0.044 Uiso 1 1 calc R
C16 C -0.2193(5) 0.0790(3) 0.25106(19) 0.0277(9) Uani 1 1 d .
C17 C -0.1766(5) 0.0008(4) 0.3060(2) 0.0339(10) Uani 1 1 d .
C18 C 0.0073(5) -0.0592(4) 0.2940(2) 0.0416(12) Uani 1 1 d .
H18A H 0.0276 -0.1153 0.2582 0.062 Uiso 1 1 calc R
H18B H 0.0349 -0.1025 0.3312 0.062 Uiso 1 1 calc R
H18C H 0.0769 0.0018 0.2848 0.062 Uiso 1 1 calc R
C19 C -0.2790(6) -0.1004(4) 0.3157(2) 0.0521(14) Uani 1 1 d .
H19A H -0.3972 -0.0658 0.3267 0.078 Uiso 1 1 calc R
H19B H -0.2439 -0.1512 0.3495 0.078 Uiso 1 1 calc R
H19C H -0.2607 -0.1483 0.2769 0.078 Uiso 1 1 calc R
C20 C -0.2162(6) 0.0769(4) 0.3668(2) 0.0424(12) Uani 1 1 d .
H20A H -0.1493 0.1400 0.3629 0.064 Uiso 1 1 calc R
H20B H -0.1901 0.0261 0.4019 0.064 Uiso 1 1 calc R
H20C H -0.3344 0.1129 0.3745 0.064 Uiso 1 1 calc R
C21 C 0.3908(5) 0.3456(4) 0.3168(2) 0.0340(10) Uani 1 1 d .
H21A H 0.4312 0.3393 0.3570 0.051 Uiso 1 1 calc R
H21B H 0.3651 0.4298 0.3060 0.051 Uiso 1 1 calc R
H21C H 0.4766 0.3027 0.2842 0.051 Uiso 1 1 calc R
C22 C 0.2810(5) 0.1645(4) 0.3364(2) 0.0350(10) Uani 1 1 d .
H22A H 0.3535 0.1213 0.3003 0.053 Uiso 1 1 calc R
H22B H 0.1789 0.1312 0.3459 0.053 Uiso 1 1 calc R
H22C H 0.3385 0.1562 0.3727 0.053 Uiso 1 1 calc R
C23 C 0.0161(6) 0.5821(4) 0.2783(2) 0.0396(11) Uani 1 1 d .
H23A H -0.0131 0.6090 0.2378 0.059 Uiso 1 1 calc R
H23B H 0.1364 0.5743 0.2766 0.059 Uiso 1 1 calc R
H23C H -0.0419 0.6407 0.3111 0.059 Uiso 1 1 calc R
C24 C -0.2139(5) 0.4779(4) 0.2908(2) 0.0435(12) Uani 1 1 d .
H24A H -0.2759 0.5393 0.3215 0.065 Uiso 1 1 calc R
H24B H -0.2494 0.4015 0.3009 0.065 Uiso 1 1 calc R
H24C H -0.2357 0.5012 0.2489 0.065 Uiso 1 1 calc R
C25 C 0.2615(5) 0.6562(4) 0.10183(19) 0.0305(10) Uani 1 1 d .
C26 C 0.3409(6) 0.5554(4) 0.1290(2) 0.0405(11) Uani 1 1 d .
H26 H 0.3192 0.4792 0.1192 0.049 Uiso 1 1 calc R
C27 C 0.4510(6) 0.5636(5) 0.1699(2) 0.0472(13) Uani 1 1 d .
H27 H 0.5043 0.4938 0.1877 0.057 Uiso 1 1 calc R
C28 C 0.4819(6) 0.6731(5) 0.1844(2) 0.0481(13) Uani 1 1 d .
H28 H 0.5564 0.6802 0.2125 0.058 Uiso 1 1 calc R
C29 C 0.4036(6) 0.7731(4) 0.1577(2) 0.0445(12) Uani 1 1 d .
H29 H 0.4267 0.8486 0.1681 0.053 Uiso 1 1 calc R
C30 C 0.2927(5) 0.7694(4) 0.1163(2) 0.0339(10) Uani 1 1 d .
C31 C 0.2117(7) 0.8831(4) 0.0867(2) 0.0540(15) Uani 1 1 d .
C32 C 0.2657(8) 0.8726(5) 0.0154(3) 0.0663(17) Uani 1 1 d .
H32A H 0.3864 0.8672 0.0053 0.099 Uiso 1 1 calc R
H32B H 0.2103 0.9432 -0.0040 0.099 Uiso 1 1 calc R
H32C H 0.2349 0.8008 -0.0004 0.099 Uiso 1 1 calc R
C33 C 0.0218(7) 0.9000(5) 0.1037(3) 0.076(2) Uani 1 1 d .
H33A H -0.0165 0.8311 0.0881 0.114 Uiso 1 1 calc R
H33B H -0.0288 0.9728 0.0847 0.114 Uiso 1 1 calc R
H33C H -0.0106 0.9070 0.1493 0.114 Uiso 1 1 calc R
C34 C 0.2653(10) 0.9940(5) 0.1097(3) 0.107(3) Uani 1 1 d .
H34A H 0.2392 0.9997 0.1554 0.160 Uiso 1 1 calc R
H34B H 0.2061 1.0651 0.0919 0.160 Uiso 1 1 calc R
H34C H 0.3853 0.9884 0.0964 0.160 Uiso 1 1 calc R
C35 C -0.1180(8) 0.7215(4) -0.0218(3) 0.0652(17) Uani 1 1 d .
H35A H -0.1677 0.7397 -0.0596 0.098 Uiso 1 1 calc R
H35B H -0.0002 0.7279 -0.0306 0.098 Uiso 1 1 calc R
H35C H -0.1756 0.7783 0.0119 0.098 Uiso 1 1 calc R
C36 C -0.3129(6) 0.5922(6) 0.0150(3) 0.0676(18) Uani 1 1 d .
H36A H -0.3609 0.6418 0.0526 0.101 Uiso 1 1 calc R
H36B H -0.3241 0.5091 0.0233 0.101 Uiso 1 1 calc R
H36C H -0.3716 0.6209 -0.0195 0.101 Uiso 1 1 calc R

loop_
_atom_site_aniso_label
_atom_site_aniso_U_11
_atom_site_aniso_U_22
_atom_site_aniso_U_33
_atom_site_aniso_U_23
_atom_site_aniso_U_13
_atom_site_aniso_U_12
Sn1 0.03206(18) 0.03882(19) 0.03212(18) 0.00401(14) -0.00041(13) -0.00964(14)
Sn2 0.02141(15) 0.02552(16) 0.02707(16) -0.00394(12) -0.00231(11) -0.00515(11)
Sn3 0.02685(16) 0.02590(16) 0.02437(16) -0.00115(11) -0.00239(12) -0.00649(12)
N1 0.0220(18) 0.0246(18) 0.0296(19) -0.0044(15) -0.0039(15) -0.0010(14)
N2 0.0270(19) 0.0255(18) 0.034(2) -0.0026(15) -0.0113(15) -0.0042(15)
N3 0.033(2) 0.039(2) 0.039(2) -0.0014(17) -0.0073(17) -0.0043(17)
O1 0.0224(15) 0.0261(15) 0.0315(16) -0.0076(12) -0.0029(12) -0.0061(12)
O2 0.0332(16) 0.0299(16) 0.0296(16) 0.0040(12) -0.0106(13) -0.0141(13)
O3 0.0427(19) 0.0347(17) 0.0379(18) 0.0047(14) -0.0131(15) -0.0160(14)
C1 0.028(2) 0.028(2) 0.016(2) -0.0015(16) -0.0051(17) -0.0022(18)
C2 0.025(2) 0.038(2) 0.027(2) -0.0073(19) -0.0045(18) -0.0133(19)
C3 0.024(2) 0.041(3) 0.031(2) -0.002(2) -0.0043(19) 0.000(2)
C4 0.032(3) 0.027(2) 0.034(2) -0.0051(19) -0.0002(19) 0.0051(19)
C5 0.033(2) 0.023(2) 0.028(2) 0.0007(17) -0.0020(19) -0.0039(18)
C6 0.024(2) 0.029(2) 0.017(2) 0.0006(16) -0.0034(16) -0.0032(17)
C7 0.024(2) 0.025(2) 0.026(2) 0.0014(17) -0.0017(17) -0.0052(17)
C8 0.025(2) 0.035(2) 0.036(3) -0.0009(19) 0.0007(19) -0.0044(19)
C9 0.026(2) 0.036(3) 0.045(3) 0.005(2) -0.010(2) -0.0093(19)
C10 0.035(3) 0.038(3) 0.033(2) -0.004(2) -0.001(2) -0.013(2)
C11 0.027(2) 0.027(2) 0.026(2) -0.0038(17) -0.0026(18) -0.0038(18)
C12 0.041(3) 0.035(2) 0.028(2) 0.0055(19) -0.007(2) -0.015(2)
C13 0.045(3) 0.047(3) 0.031(3) -0.001(2) -0.014(2) -0.003(2)
C14 0.036(3) 0.049(3) 0.047(3) -0.011(2) -0.019(2) -0.009(2)
C15 0.033(3) 0.035(3) 0.043(3) -0.008(2) -0.003(2) -0.010(2)
C16 0.023(2) 0.026(2) 0.032(2) -0.0048(18) -0.0022(18) -0.0027(17)
C17 0.034(3) 0.028(2) 0.041(3) 0.0053(19) -0.003(2) -0.0095(19)
C18 0.041(3) 0.033(3) 0.051(3) 0.006(2) -0.009(2) -0.003(2)
C19 0.049(3) 0.036(3) 0.069(4) 0.013(3) 0.001(3) -0.013(2)
C20 0.047(3) 0.043(3) 0.034(3) 0.011(2) -0.003(2) -0.003(2)
C21 0.022(2) 0.039(3) 0.042(3) -0.007(2) -0.0052(19) -0.0079(19)
C22 0.035(3) 0.032(2) 0.034(3) -0.004(2) -0.004(2) 0.003(2)
C23 0.055(3) 0.026(2) 0.038(3) -0.001(2) -0.015(2) -0.001(2)
C24 0.031(3) 0.049(3) 0.048(3) -0.013(2) -0.014(2) 0.008(2)
C25 0.027(2) 0.040(3) 0.024(2) 0.0019(19) -0.0001(18) -0.0085(19)
C26 0.045(3) 0.032(3) 0.046(3) 0.008(2) -0.008(2) -0.011(2)
C27 0.046(3) 0.056(3) 0.038(3) 0.011(2) -0.011(2) -0.002(3)
C28 0.044(3) 0.068(4) 0.034(3) 0.000(3) -0.017(2) -0.003(3)
C29 0.053(3) 0.045(3) 0.039(3) -0.007(2) -0.018(2) -0.007(2)
C30 0.038(3) 0.034(2) 0.029(2) -0.0041(19) -0.005(2) -0.003(2)
C31 0.082(4) 0.028(3) 0.058(4) -0.003(2) -0.040(3) -0.002(3)
C32 0.093(5) 0.052(3) 0.067(4) 0.025(3) -0.038(4) -0.026(3)
C33 0.087(5) 0.071(4) 0.061(4) -0.027(3) -0.037(3) 0.035(3)
C34 0.189(8) 0.029(3) 0.129(6) 0.001(4) -0.103(6) -0.020(4)
C35 0.104(5) 0.033(3) 0.067(4) 0.004(3) -0.050(4) -0.001(3)
C36 0.029(3) 0.108(5) 0.061(4) -0.036(3) -0.004(3) -0.001(3)

loop_
_atom_type_symbol
_atom_type_description
_atom_type_scat_dispersion_real
_atom_type_scat_dispersion_imag
_atom_type_scat_source
C C 0.0033 0.0016 'International Tables Vol C Tables 4.2.6.8 and 6.1.1.4'
H H 0.0000 0.0000 'International Tables Vol C Tables 4.2.6.8 and 6.1.1.4'
N N 0.0061 0.0033 'International Tables Vol C Tables 4.2.6.8 and 6.1.1.4'
O O 0.0106 0.0060 'International Tables Vol C Tables 4.2.6.8 and 6.1.1.4'
Sn Sn -0.6537 1.4246 'International Tables Vol C Tables 4.2.6.8 and 6.1.1.4'

loop_
_geom_angle_atom_site_label_1
_geom_angle_atom_site_label_2
_geom_angle_atom_site_label_3
_geom_angle
_geom_angle_site_symmetry_3
O3 Sn1 N3 91.64(12) .
O3 Sn1 N3 92.61(12) 2_565
N3 Sn1 N3 80.33(14) 2_565
O1 Sn2 N1 92.29(11) .
O1 Sn2 N2 89.03(11) .
N1 Sn2 N2 78.74(12) .
O2 Sn3 N2 88.14(11) .
O2 Sn3 N1 87.55(11) .
N2 Sn3 N1 80.26(12) .
C21 N1 C22 108.7(3) .
C21 N1 Sn3 109.4(2) .
C22 N1 Sn3 112.6(2) .
C21 N1 Sn2 117.5(2) .
C22 N1 Sn2 111.3(2) .
Sn3 N1 Sn2 96.99(12) .
C23 N2 C24 108.5(3) .
C23 N2 Sn3 111.1(3) .
C24 N2 Sn3 116.9(2) .
C23 N2 Sn2 117.0(2) .
C24 N2 Sn2 107.3(3) .
Sn3 N2 Sn2 95.97(12) .
C35 N3 C36 109.3(4) .
C35 N3 Sn1 116.6(3) .
C36 N3 Sn1 106.9(3) .
C35 N3 Sn1 109.1(3) 2_565
C36 N3 Sn1 115.2(3) 2_565
Sn1 N3 Sn1 99.67(14) 2_565
C1 O1 Sn2 122.4(2) .
C11 O2 Sn3 123.3(2) .
C25 O3 Sn1 120.8(2) .
O1 C1 C2 120.9(3) .
O1 C1 C6 120.6(3) .
C2 C1 C6 118.5(4) .
C3 C2 C1 122.4(4) .
C3 C2 H2 118.8 .
C1 C2 H2 118.8 .
C4 C3 C2 119.0(4) .
C4 C3 H3 120.5 .
C2 C3 H3 120.5 .
C3 C4 C5 119.5(4) .
C3 C4 H4 120.2 .
C5 C4 H4 120.2 .
C4 C5 C6 122.7(4) .
C4 C5 H5 118.6 .
C6 C5 H5 118.6 .
C5 C6 C1 117.7(4) .
C5 C6 C7 120.3(3) .
C1 C6 C7 122.0(3) .
C10 C7 C9 107.8(3) .
C10 C7 C8 107.0(3) .
C9 C7 C8 109.4(3) .
C10 C7 C6 112.2(3) .
C9 C7 C6 109.4(3) .
C8 C7 C6 110.9(3) .
C7 C8 H8A 109.5 .
C7 C8 H8B 109.5 .
H8A C8 H8B 109.5 .
C7 C8 H8C 109.5 .
H8A C8 H8C 109.5 .
H8B C8 H8C 109.5 .
C7 C9 H9A 109.5 .
C7 C9 H9B 109.5 .
H9A C9 H9B 109.5 .
C7 C9 H9C 109.5 .
H9A C9 H9C 109.5 .
H9B C9 H9C 109.5 .
C7 C10 H10A 109.5 .
C7 C10 H10B 109.5 .
H10A C10 H10B 109.5 .
C7 C10 H10C 109.5 .
H10A C10 H10C 109.5 .
H10B C10 H10C 109.5 .
O2 C11 C12 120.1(4) .
O2 C11 C16 120.6(4) .
C12 C11 C16 119.3(4) .
C13 C12 C11 122.3(4) .
C13 C12 H12 118.8 .
C11 C12 H12 118.8 .
C14 C13 C12 118.6(4) .
C14 C13 H13 120.7 .
C12 C13 H13 120.7 .
C13 C14 C15 119.9(4) .
C13 C14 H14 120.0 .
C15 C14 H14 120.0 .
C14 C15 C16 123.2(4) .
C14 C15 H15 118.4 .
C16 C15 H15 118.4 .
C15 C16 C11 116.6(4) .
C15 C16 C17 121.8(4) .
C11 C16 C17 121.6(4) .
C16 C17 C18 110.7(3) .
C16 C17 C20 109.9(3) .
C18 C17 C20 110.3(4) .
C16 C17 C19 111.7(4) .
C18 C17 C19 106.8(4) .
C20 C17 C19 107.4(4) .
C17 C18 H18A 109.5 .
C17 C18 H18B 109.5 .
H18A C18 H18B 109.5 .
C17 C18 H18C 109.5 .
H18A C18 H18C 109.5 .
H18B C18 H18C 109.5 .
C17 C19 H19A 109.5 .
C17 C19 H19B 109.5 .
H19A C19 H19B 109.5 .
C17 C19 H19C 109.5 .
H19A C19 H19C 109.5 .
H19B C19 H19C 109.5 .
C17 C20 H20A 109.5 .
C17 C20 H20B 109.5 .
H20A C20 H20B 109.5 .
C17 C20 H20C 109.5 .
H20A C20 H20C 109.5 .
H20B C20 H20C 109.5 .
N1 C21 H21A 109.5 .
N1 C21 H21B 109.5 .
H21A C21 H21B 109.5 .
N1 C21 H21C 109.5 .
H21A C21 H21C 109.5 .
H21B C21 H21C 109.5 .
N1 C22 H22A 109.5 .
N1 C22 H22B 109.5 .
H22A C22 H22B 109.5 .
N1 C22 H22C 109.5 .
H22A C22 H22C 109.5 .
H22B C22 H22C 109.5 .
N2 C23 H23A 109.5 .
N2 C23 H23B 109.5 .
H23A C23 H23B 109.5 .
N2 C23 H23C 109.5 .
H23A C23 H23C 109.5 .
H23B C23 H23C 109.5 .
N2 C24 H24A 109.5 .
N2 C24 H24B 109.5 .
H24A C24 H24B 109.5 .
N2 C24 H24C 109.5 .
H24A C24 H24C 109.5 .
H24B C24 H24C 109.5 .
O3 C25 C26 120.0(4) .
O3 C25 C30 120.6(4) .
C26 C25 C30 119.4(4) .
C27 C26 C25 121.7(4) .
C27 C26 H26 119.2 .
C25 C26 H26 119.2 .
C28 C27 C26 119.4(4) .
C28 C27 H27 120.3 .
C26 C27 H27 120.3 .
C27 C28 C29 119.2(5) .
C27 C28 H28 120.4 .
C29 C28 H28 120.4 .
C28 C29 C30 123.5(5) .
C28 C29 H29 118.2 .
C30 C29 H29 118.2 .
C29 C30 C25 116.8(4) .
C29 C30 C31 121.6(4) .
C25 C30 C31 121.7(4) .
C34 C31 C32 107.8(5) .
C34 C31 C30 111.7(4) .
C32 C31 C30 108.9(4) .
C34 C31 C33 107.8(5) .
C32 C31 C33 110.5(4) .
C30 C31 C33 110.1(5) .
C31 C32 H32A 109.5 .
C31 C32 H32B 109.5 .
H32A C32 H32B 109.5 .
C31 C32 H32C 109.5 .
H32A C32 H32C 109.5 .
H32B C32 H32C 109.5 .
C31 C33 H33A 109.5 .
C31 C33 H33B 109.5 .
H33A C33 H33B 109.5 .
C31 C33 H33C 109.5 .
H33A C33 H33C 109.5 .
H33B C33 H33C 109.5 .
C31 C34 H34A 109.5 .
C31 C34 H34B 109.5 .
H34A C34 H34B 109.5 .
C31 C34 H34C 109.5 .
H34A C34 H34C 109.5 .
H34B C34 H34C 109.5 .
N3 C35 H35A 109.5 .
N3 C35 H35B 109.5 .
H35A C35 H35B 109.5 .
N3 C35 H35C 109.5 .
H35A C35 H35C 109.5 .
H35B C35 H35C 109.5 .
N3 C36 H36A 109.5 .
N3 C36 H36B 109.5 .
H36A C36 H36B 109.5 .
N3 C36 H36C 109.5 .
H36A C36 H36C 109.5 .
H36B C36 H36C 109.5 .

loop_
_geom_bond_atom_site_label_1
_geom_bond_atom_site_label_2
_geom_bond_distance
_geom_bond_site_symmetry_2
Sn1 O3 2.053(3) .
Sn1 N3 2.234(4) .
Sn1 N3 2.237(4) 2_565
Sn2 O1 2.083(2) .
Sn2 N1 2.237(3) .
Sn2 N2 2.288(3) .
Sn3 O2 2.069(3) .
Sn3 N2 2.219(3) .
Sn3 N1 2.235(3) .
N1 C21 1.483(5) .
N1 C22 1.483(5) .
N2 C23 1.475(5) .
N2 C24 1.484(5) .
N3 C35 1.471(6) .
N3 C36 1.492(6) .
N3 Sn1 2.237(4) 2_565
O1 C1 1.360(4) .
O2 C11 1.361(5) .
O3 C25 1.367(5) .
C1 C2 1.401(5) .
C1 C6 1.416(5) .
C2 C3 1.389(5) .
C2 H2 0.9500 .
C3 C4 1.371(6) .
C3 H3 0.9500 .
C4 C5 1.392(6) .
C4 H4 0.9500 .
C5 C6 1.395(5) .
C5 H5 0.9500 .
C6 C7 1.541(5) .
C7 C10 1.528(5) .
C7 C9 1.533(5) .
C7 C8 1.539(5) .
C8 H8A 0.9800 .
C8 H8B 0.9800 .
C8 H8C 0.9800 .
C9 H9A 0.9800 .
C9 H9B 0.9800 .
C9 H9C 0.9800 .
C10 H10A 0.9800 .
C10 H10B 0.9800 .
C10 H10C 0.9800 .
C11 C12 1.398(6) .
C11 C16 1.417(5) .
C12 C13 1.382(6) .
C12 H12 0.9500 .
C13 C14 1.372(6) .
C13 H13 0.9500 .
C14 C15 1.386(6) .
C14 H14 0.9500 .
C15 C16 1.390(6) .
C15 H15 0.9500 .
C16 C17 1.530(6) .
C17 C18 1.537(6) .
C17 C20 1.539(6) .
C17 C19 1.544(6) .
C18 H18A 0.9800 .
C18 H18B 0.9800 .
C18 H18C 0.9800 .
C19 H19A 0.9800 .
C19 H19B 0.9800 .
C19 H19C 0.9800 .
C20 H20A 0.9800 .
C20 H20B 0.9800 .
C20 H20C 0.9800 .
C21 H21A 0.9800 .
C21 H21B 0.9800 .
C21 H21C 0.9800 .
C22 H22A 0.9800 .
C22 H22B 0.9800 .
C22 H22C 0.9800 .
C23 H23A 0.9800 .
C23 H23B 0.9800 .
C23 H23C 0.9800 .
C24 H24A 0.9800 .
C24 H24B 0.9800 .
C24 H24C 0.9800 .
C25 C26 1.394(6) .
C25 C30 1.407(6) .
C26 C27 1.389(6) .
C26 H26 0.9500 .
C27 C28 1.365(7) .
C27 H27 0.9500 .
C28 C29 1.379(6) .
C28 H28 0.9500 .
C29 C30 1.392(6) .
C29 H29 0.9500 .
C30 C31 1.535(6) .
C31 C34 1.524(7) .
C31 C32 1.534(7) .
C31 C33 1.535(8) .
C32 H32A 0.9800 .
C32 H32B 0.9800 .
C32 H32C 0.9800 .
C33 H33A 0.9800 .
C33 H33B 0.9800 .
C33 H33C 0.9800 .
C34 H34A 0.9800 .
C34 H34B 0.9800 .
C34 H34C 0.9800 .
C35 H35A 0.9800 .
C35 H35B 0.9800 .
C35 H35C 0.9800 .
C36 H36A 0.9800 .
C36 H36B 0.9800 .
C36 H36C 0.9800 .
